data_2230852
loop_
_publ_author_name
'Asad, Mohammad'
'Oo, Chuan-Wei'
'Osman, Hasnah'
'Hemamalini, Madhukar'
'Fun, Hoong-Kun'

_publ_section_title
;
 2-[(<i>E</i>)-(2,4-Dichlorobenzylidene)amino]isoindoline-1,3-dione
;
_journal_coeditor_code RZ2609
_journal_issue 7
_journal_name_full 'Acta Crystallographica Section E'
_journal_page_first o1712
_journal_paper_doi 10.1107/S1600536811023063
_journal_volume 67
_journal_year 2011
_chemical_formula_iupac 'C15 H8 Cl2 N2 O2'
_chemical_formula_moiety 'C15 H8 Cl2 N2 O2'
_chemical_formula_sum 'C15 H8 Cl2 N2 O2'
_chemical_formula_weight 319.13
_chemical_name_systematic
;
2-[(<i>E</i>)-(2,4-Dichlorobenzylidene)amino]isoindoline-1,3-dione
;
_space_group_IT_number 14
_symmetry_cell_setting monoclinic
_symmetry_space_group_name_Hall '-P 2ybc'
_symmetry_space_group_name_H-M 'P 1 21/c 1'
_atom_sites_solution_hydrogens geom
_atom_sites_solution_primary direct
_atom_sites_solution_secondary difmap
_audit_creation_method SHELXL-97
_cell_angle_alpha 90.00
_cell_angle_beta 101.828(3)
_cell_angle_gamma 90.00
_cell_formula_units_Z 4
_cell_length_a 8.0387(8)
_cell_length_b 7.6981(8)
_cell_length_c 22.2686(19)
_cell_measurement_reflns_used 4526
_cell_measurement_temperature 296(2)
_cell_measurement_theta_max 29.80
_cell_measurement_theta_min 2.81
_cell_volume 1348.8(2)
_computing_cell_refinement 'SAINT (Bruker, 2009)'
_computing_data_collection 'APEX2 (Bruker, 2009)'
_computing_data_reduction 'SAINT (Bruker, 2009)'
_computing_molecular_graphics 'SHELXTL (Sheldrick, 2008)'
_computing_publication_material 'SHELXTL (Sheldrick, 2008) and PLATON (Spek, 2009)'
_computing_structure_refinement 'SHELXTL (Sheldrick, 2008)'
_computing_structure_solution 'SHELXTL (Sheldrick, 2008)'
_diffrn_ambient_temperature 296(2)
_diffrn_measured_fraction_theta_full 0.990
_diffrn_measured_fraction_theta_max 0.990
_diffrn_measurement_device_type
;
Bruker APEXII DUO CCD area-detector
;
_diffrn_measurement_method '\f and \w'
_diffrn_radiation_monochromator graphite
_diffrn_radiation_source 'fine-focus sealed tube'
_diffrn_radiation_type MoK\a
_diffrn_radiation_wavelength 0.71073
_diffrn_reflns_av_R_equivalents 0.0328
_diffrn_reflns_av_sigmaI/netI 0.0299
_diffrn_reflns_limit_h_max 11
_diffrn_reflns_limit_h_min -10
_diffrn_reflns_limit_k_max 10
_diffrn_reflns_limit_k_min -10
_diffrn_reflns_limit_l_max 29
_diffrn_reflns_limit_l_min -31
_diffrn_reflns_number 13900
_diffrn_reflns_theta_full 30.01
_diffrn_reflns_theta_max 30.01
_diffrn_reflns_theta_min 1.87
_diffrn_standards_number 0
_exptl_absorpt_coefficient_mu 0.486
_exptl_absorpt_correction_T_max 0.9298
_exptl_absorpt_correction_T_min 0.8151
_exptl_absorpt_correction_type multi-scan
_exptl_absorpt_process_details '(SADABS; Bruker, 2009)'
_exptl_crystal_colour colourless
_exptl_crystal_density_diffrn 1.572
_exptl_crystal_density_method 'not measured'
_exptl_crystal_description block
_exptl_crystal_F_000 648
_exptl_crystal_size_max 0.44
_exptl_crystal_size_mid 0.19
_exptl_crystal_size_min 0.15
_refine_diff_density_max 0.296
_refine_diff_density_min -0.423
_refine_ls_extinction_method none
_refine_ls_goodness_of_fit_ref 1.070
_refine_ls_hydrogen_treatment constr
_refine_ls_matrix_type full
_refine_ls_number_parameters 190
_refine_ls_number_reflns 3902
_refine_ls_number_restraints 0
_refine_ls_restrained_S_all 1.070
_refine_ls_R_factor_all 0.0750
_refine_ls_R_factor_gt 0.0464
_refine_ls_shift/su_max 0.001
_refine_ls_shift/su_mean 0.000
_refine_ls_structure_factor_coef Fsqd
_refine_ls_weighting_details 'calc w=1/[\s^2^(Fo^2^)+(0.0331P)^2^+0.9203P] where P=(Fo^2^+2Fc^2^)/3'
_refine_ls_weighting_scheme calc
_refine_ls_wR_factor_gt 0.0985
_refine_ls_wR_factor_ref 0.1131
_reflns_number_gt 2795
_reflns_number_total 3902
_reflns_threshold_expression I>2\s(I)
_cod_data_source_file rz2609.cif
_cod_data_source_block I
_cod_original_sg_symbol_H-M 'P 21/c'
_cod_database_code 2230852
_cod_database_fobs_code 2230852

loop_
_symmetry_equiv_pos_as_xyz
'x, y, z'
'-x, y+1/2, -z+1/2'
'-x, -y, -z'
'x, -y-1/2, z-1/2'

loop_
_atom_site_type_symbol
_atom_site_label
_atom_site_fract_x
_atom_site_fract_y
_atom_site_fract_z
_atom_site_U_iso_or_equiv
_atom_site_adp_type
_atom_site_calc_flag
_atom_site_refinement_flags
_atom_site_occupancy
_atom_site_symmetry_multiplicity
_atom_site_disorder_assembly
_atom_site_disorder_group
Cl Cl1 0.72877(6) -0.18254(8) 0.79982(3) 0.05067(17) Uani d . 1 1 . .
Cl Cl2 1.31606(7) -0.18842(9) 0.72366(3) 0.05889(19) Uani d . 1 1 . .
O O1 0.58896(19) 0.1209(2) 0.93934(8) 0.0566(5) Uani d . 1 1 . .
O O2 1.08478(17) 0.3584(2) 1.04839(7) 0.0457(4) Uani d . 1 1 . .
N N1 0.9657(2) 0.1599(2) 0.94538(8) 0.0374(4) Uani d . 1 1 . .
N N2 0.86224(19) 0.2180(2) 0.98379(7) 0.0347(4) Uani d . 1 1 . .
C C1 0.9387(2) -0.1149(3) 0.81141(9) 0.0337(4) Uani d . 1 1 . .
C C2 1.0327(2) -0.1710(3) 0.76903(9) 0.0366(4) Uani d . 1 1 . .
H H2A 0.9837 -0.2409 0.7361 0.044 Uiso calc R 1 1 . .
C C3 1.2005(2) -0.1199(3) 0.77727(9) 0.0369(4) Uani d . 1 1 . .
C C4 1.2766(2) -0.0181(3) 0.82651(9) 0.0387(4) Uani d . 1 1 . .
H H4A 1.3906 0.0127 0.8319 0.046 Uiso calc R 1 1 . .
C C5 1.1798(2) 0.0371(3) 0.86757(9) 0.0367(4) Uani d . 1 1 . .
H H5A 1.2299 0.1064 0.9005 0.044 Uiso calc R 1 1 . .
C C6 1.0085(2) -0.0087(3) 0.86084(8) 0.0330(4) Uani d . 1 1 . .
C C7 0.9041(2) 0.0526(3) 0.90345(9) 0.0378(4) Uani d . 1 1 . .
H H7A 0.7932 0.0130 0.8997 0.045 Uiso calc R 1 1 . .
C C8 0.6843(2) 0.2004(3) 0.97890(9) 0.0366(4) Uani d . 1 1 . .
C C9 0.6452(2) 0.3000(3) 1.03100(9) 0.0339(4) Uani d . 1 1 . .
C C10 0.4911(3) 0.3240(3) 1.04859(10) 0.0413(5) Uani d . 1 1 . .
H H10A 0.3918 0.2728 1.0271 0.050 Uiso calc R 1 1 . .
C C11 0.4911(3) 0.4273(3) 1.09946(10) 0.0449(5) Uani d . 1 1 . .
H H11A 0.3897 0.4458 1.1125 0.054 Uiso calc R 1 1 . .
C C12 0.6395(3) 0.5040(3) 1.13147(10) 0.0491(5) Uani d . 1 1 . .
H H12A 0.6356 0.5733 1.1654 0.059 Uiso calc R 1 1 . .
C C13 0.7941(3) 0.4787(3) 1.11370(9) 0.0436(5) Uani d . 1 1 . .
H H13A 0.8937 0.5295 1.1351 0.052 Uiso calc R 1 1 . .
C C14 0.7933(2) 0.3755(3) 1.06312(9) 0.0336(4) Uani d . 1 1 . .
C C15 0.9360(2) 0.3247(3) 1.03399(9) 0.0338(4) Uani d . 1 1 . .

loop_
_atom_site_aniso_label
_atom_site_aniso_U_11
_atom_site_aniso_U_22
_atom_site_aniso_U_33
_atom_site_aniso_U_12
_atom_site_aniso_U_13
_atom_site_aniso_U_23
Cl1 0.0330(2) 0.0650(4) 0.0558(3) -0.0135(2) 0.0131(2) -0.0105(3)
Cl2 0.0444(3) 0.0766(5) 0.0621(4) -0.0071(3) 0.0259(3) -0.0224(3)
O1 0.0355(8) 0.0710(12) 0.0616(10) -0.0063(8) 0.0057(7) -0.0274(9)
O2 0.0290(7) 0.0587(10) 0.0490(9) -0.0036(7) 0.0069(6) -0.0061(7)
N1 0.0326(8) 0.0425(10) 0.0388(9) 0.0032(7) 0.0114(7) -0.0030(7)
N2 0.0294(7) 0.0386(9) 0.0368(8) 0.0007(7) 0.0082(6) -0.0035(7)
C1 0.0275(8) 0.0357(10) 0.0377(10) -0.0017(7) 0.0060(7) 0.0023(8)
C2 0.0338(9) 0.0388(11) 0.0370(10) -0.0015(8) 0.0066(8) -0.0031(9)
C3 0.0322(9) 0.0411(11) 0.0394(10) 0.0022(8) 0.0123(8) -0.0018(9)
C4 0.0279(9) 0.0432(12) 0.0446(11) -0.0031(8) 0.0068(8) -0.0020(9)
C5 0.0336(9) 0.0387(11) 0.0364(10) -0.0007(8) 0.0036(7) -0.0033(8)
C6 0.0319(9) 0.0342(10) 0.0331(9) 0.0018(8) 0.0071(7) 0.0024(8)
C7 0.0329(9) 0.0434(12) 0.0383(10) 0.0007(8) 0.0101(8) -0.0014(9)
C8 0.0293(9) 0.0395(11) 0.0408(10) 0.0015(8) 0.0065(8) -0.0010(9)
C9 0.0301(9) 0.0350(11) 0.0373(10) 0.0013(8) 0.0082(7) 0.0027(8)
C10 0.0322(9) 0.0433(12) 0.0499(12) -0.0011(9) 0.0116(8) 0.0036(10)
C11 0.0407(11) 0.0473(13) 0.0517(12) 0.0051(9) 0.0216(9) 0.0036(10)
C12 0.0541(13) 0.0529(14) 0.0445(12) 0.0032(11) 0.0198(10) -0.0054(10)
C13 0.0411(11) 0.0498(13) 0.0401(11) -0.0012(10) 0.0084(8) -0.0066(10)
C14 0.0309(9) 0.0348(10) 0.0354(9) 0.0017(8) 0.0077(7) 0.0029(8)
C15 0.0295(8) 0.0372(11) 0.0348(9) -0.0003(8) 0.0071(7) 0.0015(8)

loop_
_atom_type_symbol
_atom_type_description
_atom_type_scat_dispersion_real
_atom_type_scat_dispersion_imag
_atom_type_scat_source
C C 0.0033 0.0016 'International Tables Vol C Tables 4.2.6.8 and 6.1.1.4'
H H 0.0000 0.0000 'International Tables Vol C Tables 4.2.6.8 and 6.1.1.4'
N N 0.0061 0.0033 'International Tables Vol C Tables 4.2.6.8 and 6.1.1.4'
O O 0.0106 0.0060 'International Tables Vol C Tables 4.2.6.8 and 6.1.1.4'
Cl Cl 0.1484 0.1585 'International Tables Vol C Tables 4.2.6.8 and 6.1.1.4'

loop_
_geom_angle_atom_site_label_1
_geom_angle_atom_site_label_2
_geom_angle_atom_site_label_3
_geom_angle_site_symmetry_1
_geom_angle_site_symmetry_3
_geom_angle
_geom_angle_publ_flag
C7 N1 N2 . . 118.18(16) ?
N1 N2 C15 . . 117.91(15) ?
N1 N2 C8 . . 130.24(16) ?
C15 N2 C8 . . 111.63(15) ?
C2 C1 C6 . . 122.02(17) ?
C2 C1 Cl1 . . 116.91(15) ?
C6 C1 Cl1 . . 121.07(15) ?
C3 C2 C1 . . 118.21(18) ?
C3 C2 H2A . . 120.9 ?
C1 C2 H2A . . 120.9 ?
C2 C3 C4 . . 121.86(18) ?
C2 C3 Cl2 . . 117.88(16) ?
C4 C3 Cl2 . . 120.26(15) ?
C5 C4 C3 . . 118.67(18) ?
C5 C4 H4A . . 120.7 ?
C3 C4 H4A . . 120.7 ?
C4 C5 C6 . . 121.77(18) ?
C4 C5 H5A . . 119.1 ?
C6 C5 H5A . . 119.1 ?
C1 C6 C5 . . 117.44(17) ?
C1 C6 C7 . . 120.55(17) ?
C5 C6 C7 . . 122.01(18) ?
N1 C7 C6 . . 119.80(18) ?
N1 C7 H7A . . 120.1 ?
C6 C7 H7A . . 120.1 ?
O1 C8 N2 . . 125.65(18) ?
O1 C8 C9 . . 129.07(18) ?
N2 C8 C9 . . 105.28(16) ?
C14 C9 C10 . . 121.44(19) ?
C14 C9 C8 . . 108.96(16) ?
C10 C9 C8 . . 129.59(19) ?
C11 C10 C9 . . 117.2(2) ?
C11 C10 H10A . . 121.4 ?
C9 C10 H10A . . 121.4 ?
C10 C11 C12 . . 121.30(19) ?
C10 C11 H11A . . 119.3 ?
C12 C11 H11A . . 119.3 ?
C11 C12 C13 . . 121.2(2) ?
C11 C12 H12A . . 119.4 ?
C13 C12 H12A . . 119.4 ?
C14 C13 C12 . . 117.3(2) ?
C14 C13 H13A . . 121.4 ?
C12 C13 H13A . . 121.4 ?
C13 C14 C9 . . 121.60(18) ?
C13 C14 C15 . . 129.51(18) ?
C9 C14 C15 . . 108.90(17) ?
O2 C15 N2 . . 124.69(17) ?
O2 C15 C14 . . 130.08(19) ?
N2 C15 C14 . . 105.21(15) ?

loop_
_geom_bond_atom_site_label_1
_geom_bond_atom_site_label_2
_geom_bond_site_symmetry_2
_geom_bond_distance
_geom_bond_publ_flag
Cl1 C1 . 1.7338(19) ?
Cl2 C3 . 1.7383(19) ?
O1 C8 . 1.209(2) ?
O2 C15 . 1.201(2) ?
N1 C7 . 1.268(3) ?
N1 N2 . 1.384(2) ?
N2 C15 . 1.416(3) ?
N2 C8 . 1.419(2) ?
C1 C2 . 1.393(3) ?
C1 C6 . 1.393(3) ?
C2 C3 . 1.381(3) ?
C2 H2A . 0.9300 ?
C3 C4 . 1.384(3) ?
C4 C5 . 1.384(3) ?
C4 H4A . 0.9300 ?
C5 C6 . 1.399(3) ?
C5 H5A . 0.9300 ?
C6 C7 . 1.467(3) ?
C7 H7A . 0.9300 ?
C8 C9 . 1.477(3) ?
C9 C14 . 1.385(3) ?
C9 C10 . 1.386(3) ?
C10 C11 . 1.384(3) ?
C10 H10A . 0.9300 ?
C11 C12 . 1.390(3) ?
C11 H11A . 0.9300 ?
C12 C13 . 1.393(3) ?
C12 H12A . 0.9300 ?
C13 C14 . 1.377(3) ?
C13 H13A . 0.9300 ?
C14 C15 . 1.482(3) ?

loop_
_geom_hbond_atom_site_label_D
_geom_hbond_atom_site_label_H
_geom_hbond_atom_site_label_A
_geom_hbond_site_symmetry_A
_geom_hbond_distance_DH
_geom_hbond_distance_HA
_geom_hbond_distance_DA
_geom_hbond_angle_DHA
_geom_hbond_publ_flag
C7 H7A O1 . 0.93 2.18 2.857(2) 129 yes
C2 H2A Cg1 2_746 0.93 2.81 3.663(2) 153 yes

loop_
_geom_torsion_atom_site_label_1
_geom_torsion_atom_site_label_2
_geom_torsion_atom_site_label_3
_geom_torsion_atom_site_label_4
_geom_torsion_site_symmetry_1
_geom_torsion_site_symmetry_2
_geom_torsion_site_symmetry_3
_geom_torsion_site_symmetry_4
_geom_torsion
_geom_torsion_publ_flag
C7 N1 N2 C15 . . . . 174.19(18) ?
C7 N1 N2 C8 . . . . -11.8(3) ?
C6 C1 C2 C3 . . . . 0.6(3) ?
Cl1 C1 C2 C3 . . . . -179.66(16) ?
C1 C2 C3 C4 . . . . 1.0(3) ?
C1 C2 C3 Cl2 . . . . -179.27(16) ?
C2 C3 C4 C5 . . . . -1.6(3) ?
Cl2 C3 C4 C5 . . . . 178.68(17) ?
C3 C4 C5 C6 . . . . 0.6(3) ?
C2 C1 C6 C5 . . . . -1.5(3) ?
Cl1 C1 C6 C5 . . . . 178.73(15) ?
C2 C1 C6 C7 . . . . 177.96(19) ?
Cl1 C1 C6 C7 . . . . -1.8(3) ?
C4 C5 C6 C1 . . . . 0.9(3) ?
C4 C5 C6 C7 . . . . -178.58(19) ?
N2 N1 C7 C6 . . . . 178.49(17) ?
C1 C6 C7 N1 . . . . -174.55(19) ?
C5 C6 C7 N1 . . . . 4.9(3) ?
N1 N2 C8 O1 . . . . 3.4(4) ?
C15 N2 C8 O1 . . . . 177.8(2) ?
N1 N2 C8 C9 . . . . -175.91(19) ?
C15 N2 C8 C9 . . . . -1.6(2) ?
O1 C8 C9 C14 . . . . -177.6(2) ?
N2 C8 C9 C14 . . . . 1.7(2) ?
O1 C8 C9 C10 . . . . 1.8(4) ?
N2 C8 C9 C10 . . . . -178.9(2) ?
C14 C9 C10 C11 . . . . 0.3(3) ?
C8 C9 C10 C11 . . . . -179.0(2) ?
C9 C10 C11 C12 . . . . 0.1(3) ?
C10 C11 C12 C13 . . . . -0.4(4) ?
C11 C12 C13 C14 . . . . 0.2(4) ?
C12 C13 C14 C9 . . . . 0.2(3) ?
C12 C13 C14 C15 . . . . -179.5(2) ?
C10 C9 C14 C13 . . . . -0.5(3) ?
C8 C9 C14 C13 . . . . 178.99(19) ?
C10 C9 C14 C15 . . . . 179.29(19) ?
C8 C9 C14 C15 . . . . -1.3(2) ?
N1 N2 C15 O2 . . . . -5.7(3) ?
C8 N2 C15 O2 . . . . 179.2(2) ?
N1 N2 C15 C14 . . . . 175.94(16) ?
C8 N2 C15 C14 . . . . 0.8(2) ?
C13 C14 C15 O2 . . . . 1.8(4) ?
C9 C14 C15 O2 . . . . -177.9(2) ?
C13 C14 C15 N2 . . . . -180.0(2) ?
C9 C14 C15 N2 . . . . 0.3(2) ?

loop_
_cod_related_entry_id
_cod_related_entry_database
_cod_related_entry_code
1 ChemSpider 5264938
